data_4307168
loop_
_publ_author_name
'Glen P. A. Yap'
'Fernando Jove'
'Juan Urbano'
'Eleuterio Alvarez'
'Swiatoslaw Trofimenko'
'M. Mar D\'iaz-Requejo'
'Pedro J. P\'erez'

_publ_section_title
;
Unusual Polybrominated Polypyrazolylborates and Their Copper(I)
Complexes: Synthesis, Characterization, and Catalytic Activity
;
_journal_name_full 'Inorganic Chemistry'
_journal_page_first 780
_journal_page_last 787
_journal_paper_doi 10.1021/ic061714z
_journal_volume 46
_journal_year 2007
_chemical_formula_sum 'C33 H21 B Br3 Cl4 N6 Tl'
_chemical_formula_weight 1098.27
_chemical_name_systematic
; 
 ? 
;
_space_group_IT_number 2
_symmetry_cell_setting triclinic
_symmetry_space_group_name_Hall '-P 1'
_symmetry_space_group_name_H-M 'P -1'
_atom_sites_solution_hydrogens geom
_atom_sites_solution_primary direct
_atom_sites_solution_secondary difmap
_audit_creation_method SHELXL-97
_cell_angle_alpha 99.300(5)
_cell_angle_beta 95.000(5)
_cell_angle_gamma 103.330(5)
_cell_formula_units_Z 2
_cell_length_a 10.390(4)
_cell_length_b 11.299(4)
_cell_length_c 15.977(6)
_cell_measurement_reflns_used 1017
_cell_measurement_temperature 120(2)
_cell_measurement_theta_max 0.00
_cell_measurement_theta_min 0.00
_cell_volume 1785.9(12)
_computing_cell_refinement 'SHELXTL, Sheldrick (2001)'
_computing_data_collection 'SMART, Bruker (2002)'
_computing_data_reduction 'SHELXTL, Sheldrick (2001)'
_computing_molecular_graphics 'SHELXTL, Sheldrick (2001)'
_computing_publication_material 'SHELXTL, Sheldrick (2001)'
_computing_structure_refinement 'SHELXL-97 (Sheldrick, 1997)'
_computing_structure_solution 'SHELXS-97 (Sheldrick, 1990)'
_diffrn_ambient_temperature 120(2)
_diffrn_detector_area_resol_mean 836.6
_diffrn_measured_fraction_theta_full 0.993
_diffrn_measured_fraction_theta_max 0.912
_diffrn_measurement_device_type 'Bruker AXS APEX diffractometer'
_diffrn_measurement_method \w
_diffrn_radiation_monochromator graphite
_diffrn_radiation_source 'fine-focus sealed tube'
_diffrn_radiation_type MoK\a
_diffrn_radiation_wavelength 0.71073
_diffrn_reflns_av_R_equivalents 0.0718
_diffrn_reflns_av_sigmaI/netI 0.0898
_diffrn_reflns_limit_h_max 13
_diffrn_reflns_limit_h_min -13
_diffrn_reflns_limit_k_max 14
_diffrn_reflns_limit_k_min -14
_diffrn_reflns_limit_l_max 20
_diffrn_reflns_limit_l_min -20
_diffrn_reflns_number 17882
_diffrn_reflns_theta_full 25.00
_diffrn_reflns_theta_max 28.20
_diffrn_reflns_theta_min 1.89
_diffrn_standards_decay_% <1
_exptl_absorpt_coefficient_mu 8.212
_exptl_absorpt_correction_T_max 0.3722
_exptl_absorpt_correction_T_min 0.2905
_exptl_absorpt_correction_type multi-scan
_exptl_absorpt_process_details 'SADABS, Sheldrick (2003)'
_exptl_crystal_colour colourless
_exptl_crystal_density_diffrn 2.042
_exptl_crystal_density_method 'not measured'
_exptl_crystal_description block
_exptl_crystal_F_000 1040
_exptl_crystal_size_max 0.20
_exptl_crystal_size_mid 0.18
_exptl_crystal_size_min 0.15
_refine_diff_density_max 3.945
_refine_diff_density_min -2.236
_refine_diff_density_rms 0.442
_refine_ls_extinction_method none
_refine_ls_goodness_of_fit_ref 1.061
_refine_ls_hydrogen_treatment constr
_refine_ls_matrix_type full
_refine_ls_number_parameters 436
_refine_ls_number_reflns 8000
_refine_ls_number_restraints 0
_refine_ls_restrained_S_all 1.061
_refine_ls_R_factor_all 0.0874
_refine_ls_R_factor_gt 0.0858
_refine_ls_shift/su_max 0.022
_refine_ls_shift/su_mean 0.000
_refine_ls_structure_factor_coef Fsqd
_refine_ls_weighting_details 'calc w=1/[\s^2^(Fo^2^)+(0.1634P)^2^+9.1447P] where P=(Fo^2^+2Fc^2^)/3'
_refine_ls_weighting_scheme calc
_refine_ls_wR_factor_gt 0.2260
_refine_ls_wR_factor_ref 0.2284
_reflns_number_gt 7611
_reflns_number_total 8000
_reflns_threshold_expression >2sigma(I)
_cod_data_source_file ic061714zsi20060910_125331.cif
_cod_data_source_block compound4_(local_labelling_jert041)
_cod_depositor_comments
;
The following automatic conversions were performed:
'_symmetry_cell_setting' value 'Triclinic' changed to 'triclinic'
according to '/home/saulius/struct/CIF-dictionaries/cif_core.dic'
dictionary named 'cif_core.dic' version 2.4.1 from 2010-06-29.

Automatic conversion script
Id: cif_fix_enum 1527 2010-12-29 10:47:43Z saulius 
;
_cod_original_cell_volume 1785.9(11)
_cod_database_code 4307168

loop_
_symmetry_equiv_pos_as_xyz
'x, y, z'
'-x, -y, -z'

loop_
_atom_site_label
_atom_site_type_symbol
_atom_site_fract_x
_atom_site_fract_y
_atom_site_fract_z
_atom_site_U_iso_or_equiv
_atom_site_adp_type
_atom_site_occupancy
_atom_site_symmetry_multiplicity
_atom_site_calc_flag
_atom_site_refinement_flags
_atom_site_disorder_assembly
_atom_site_disorder_group
Tl Tl 0.00963(3) 0.10210(3) 0.283868(19) 0.01896(16) Uani 1 1 d . . .
B B 0.0143(10) -0.2278(9) 0.2394(6) 0.0148(17) Uani 1 1 d . . .
H1 H 0.028(11) -0.313(10) 0.236(7) 0.018 Uiso 1 1 d . . .
N1 N 0.0880(8) -0.0464(7) 0.1642(5) 0.0201(15) Uani 1 1 d . . .
N2 N 0.0929(7) -0.1621(7) 0.1761(5) 0.0192(14) Uani 1 1 d . . .
N3 N 0.1082(7) -0.0469(7) 0.3668(5) 0.0182(14) Uani 1 1 d . . .
N4 N 0.0839(7) -0.1679(7) 0.3326(5) 0.0171(14) Uani 1 1 d . . .
N5 N -0.1754(8) -0.1134(7) 0.2452(4) 0.0174(14) Uani 1 1 d . . .
N6 N -0.1333(7) -0.2203(7) 0.2307(5) 0.0169(14) Uani 1 1 d . . .
Br1 Br 0.34237(11) -0.13514(11) -0.00088(7) 0.0340(3) Uani 1 1 d . . .
Br2 Br 0.28972(10) -0.17275(9) 0.55706(6) 0.0260(2) Uani 1 1 d . . .
Br3 Br -0.52253(9) -0.37315(10) 0.15485(7) 0.0304(3) Uani 1 1 d . . .
Cl1 Cl 0.2069(3) 0.4717(2) -0.00134(16) 0.0346(6) Uani 1 1 d . . .
Cl2 Cl 0.3937(3) 0.4906(2) 0.63875(18) 0.0356(6) Uani 1 1 d . . .
Cl3 Cl -0.6340(2) 0.2259(2) 0.28710(16) 0.0276(5) Uani 1 1 d . . .
Cl4 Cl -0.1343(3) 0.3835(3) 0.1879(2) 0.0391(6) Uani 1 1 d . . .
C1 C 0.1696(9) -0.0184(9) 0.1058(5) 0.0201(17) Uani 1 1 d . . .
C2 C 0.2262(9) -0.1183(9) 0.0818(6) 0.0211(17) Uani 1 1 d . . .
C3 C 0.1741(9) -0.2083(9) 0.1273(5) 0.0210(17) Uani 1 1 d . . .
H3 H 0.1924 -0.2874 0.1243 0.025 Uiso 1 1 calc R . .
C4 C 0.1816(9) 0.0983(9) 0.0757(6) 0.0212(18) Uani 1 1 d . . .
C5 C 0.0661(9) 0.1468(9) 0.0684(6) 0.0227(18) Uani 1 1 d . . .
H5 H -0.0168 0.1016 0.0810 0.027 Uiso 1 1 calc R . .
C6 C 0.0752(10) 0.2597(9) 0.0430(6) 0.0236(19) Uani 1 1 d . . .
H6 H -0.0013 0.2919 0.0378 0.028 Uiso 1 1 calc R . .
C7 C 0.1965(10) 0.3254(9) 0.0253(6) 0.0228(18) Uani 1 1 d . . .
C8 C 0.3098(12) 0.2816(11) 0.0299(7) 0.034(2) Uani 1 1 d . . .
H8 H 0.3914 0.3279 0.0164 0.040 Uiso 1 1 calc R . .
C9 C 0.3016(10) 0.1675(10) 0.0548(6) 0.0244(19) Uani 1 1 d . . .
H9 H 0.3787 0.1358 0.0577 0.029 Uiso 1 1 calc R . .
C10 C 0.1817(8) -0.0287(9) 0.4431(5) 0.0174(16) Uani 1 1 d . . .
C11 C 0.2037(9) -0.1435(8) 0.4572(6) 0.0204(17) Uani 1 1 d . . .
C12 C 0.1430(9) -0.2270(8) 0.3870(5) 0.0179(16) Uani 1 1 d . . .
H12 H 0.1415 -0.3126 0.3771 0.022 Uiso 1 1 calc R . .
C13 C 0.2325(10) 0.0973(8) 0.4953(6) 0.0221(18) Uani 1 1 d . . .
C14 C 0.1460(9) 0.1689(9) 0.5230(6) 0.0223(18) Uani 1 1 d . . .
H14 H 0.0523 0.1357 0.5108 0.027 Uiso 1 1 calc R . .
C15 C 0.1973(10) 0.2884(9) 0.5685(6) 0.0243(18) Uani 1 1 d . . .
H15 H 0.1385 0.3372 0.5873 0.029 Uiso 1 1 calc R . .
C16 C 0.3321(10) 0.3362(9) 0.5864(6) 0.026(2) Uani 1 1 d . . .
C17 C 0.4215(10) 0.2669(10) 0.5613(8) 0.034(2) Uani 1 1 d . . .
H17 H 0.5150 0.3019 0.5734 0.041 Uiso 1 1 calc R . .
C18 C 0.3717(10) 0.1459(9) 0.5184(7) 0.027(2) Uani 1 1 d . . .
H18 H 0.4310 0.0953 0.5044 0.032 Uiso 1 1 calc R . .
C19 C -0.3082(8) -0.1467(7) 0.2262(5) 0.0125(14) Uani 1 1 d . . .
C20 C -0.3509(9) -0.2742(8) 0.1984(6) 0.0195(16) Uani 1 1 d . . .
C21 C -0.2376(9) -0.3185(8) 0.2019(5) 0.0180(16) Uani 1 1 d . . .
H21 H -0.2340 -0.4024 0.1869 0.022 Uiso 1 1 calc R . .
C22 C -0.3897(8) -0.0561(8) 0.2375(5) 0.0152(15) Uani 1 1 d . . .
C23 C -0.3482(9) 0.0607(9) 0.2158(5) 0.0201(17) Uani 1 1 d . . .
H23 H -0.2674 0.0810 0.1917 0.024 Uiso 1 1 calc R . .
C24 C -0.4234(9) 0.1469(9) 0.2290(6) 0.0229(18) Uani 1 1 d . . .
H24 H -0.3961 0.2251 0.2126 0.028 Uiso 1 1 calc R . .
C25 C -0.5396(8) 0.1171(8) 0.2668(5) 0.0172(16) Uani 1 1 d . . .
C26 C -0.5848(9) 0.0008(9) 0.2871(6) 0.0215(18) Uani 1 1 d . . .
H26 H -0.6666 -0.0199 0.3102 0.026 Uiso 1 1 calc R . .
C27 C -0.5089(8) -0.0843(9) 0.2731(6) 0.0202(17) Uani 1 1 d . . .
H27 H -0.5381 -0.1634 0.2880 0.024 Uiso 1 1 calc R . .
C28 C 0.1295(10) 0.4512(9) 0.2469(7) 0.028(2) Uani 1 1 d . . .
H28 H 0.1446 0.4579 0.1899 0.034 Uiso 1 1 calc R . .
C29 C 0.2353(12) 0.4718(9) 0.3105(7) 0.031(2) Uani 1 1 d . . .
H29 H 0.3243 0.4900 0.2972 0.037 Uiso 1 1 calc R . .
C30 C 0.2107(15) 0.4657(12) 0.3955(7) 0.041(3) Uani 1 1 d . . .
H30 H 0.2836 0.4824 0.4396 0.050 Uiso 1 1 calc R . .
C31 C 0.0851(16) 0.4364(12) 0.4146(8) 0.046(3) Uani 1 1 d . . .
H31 H 0.0707 0.4305 0.4719 0.056 Uiso 1 1 calc R . .
C32 C -0.0226(14) 0.4150(10) 0.3533(7) 0.038(3) Uani 1 1 d . . .
H32 H -0.1108 0.3968 0.3680 0.046 Uiso 1 1 calc R . .
C33 C -0.0001(11) 0.4204(9) 0.2681(7) 0.029(2) Uani 1 1 d . . .

loop_
_atom_site_aniso_label
_atom_site_aniso_U_11
_atom_site_aniso_U_22
_atom_site_aniso_U_33
_atom_site_aniso_U_23
_atom_site_aniso_U_13
_atom_site_aniso_U_12
Tl 0.0216(2) 0.0161(2) 0.0191(2) 0.00214(14) 0.00053(14) 0.00615(14)
B 0.020(4) 0.013(4) 0.012(4) 0.002(3) 0.002(3) 0.004(3)
N1 0.019(3) 0.023(4) 0.017(3) 0.002(3) -0.002(3) 0.004(3)
N2 0.014(3) 0.027(4) 0.014(3) 0.000(3) 0.001(3) 0.004(3)
N3 0.021(3) 0.014(3) 0.016(3) 0.003(3) 0.000(3) -0.002(3)
N4 0.015(3) 0.021(4) 0.018(3) 0.005(3) 0.005(3) 0.007(3)
N5 0.026(4) 0.014(3) 0.013(3) 0.005(3) 0.006(3) 0.004(3)
N6 0.014(3) 0.019(4) 0.017(3) 0.000(3) 0.003(3) 0.006(3)
Br1 0.0340(6) 0.0436(6) 0.0274(5) 0.0057(4) 0.0170(4) 0.0116(5)
Br2 0.0278(5) 0.0307(5) 0.0186(4) 0.0080(4) -0.0053(3) 0.0063(4)
Br3 0.0189(5) 0.0283(5) 0.0369(5) -0.0030(4) -0.0035(4) 0.0005(4)
Cl1 0.0520(16) 0.0251(12) 0.0231(11) 0.0053(9) -0.0028(11) 0.0046(11)
Cl2 0.0406(14) 0.0220(12) 0.0359(13) -0.0053(10) -0.0072(11) 0.0029(10)
Cl3 0.0219(10) 0.0239(11) 0.0351(12) -0.0035(9) -0.0007(9) 0.0095(8)
Cl4 0.0320(13) 0.0279(13) 0.0552(17) 0.0042(12) 0.0062(12) 0.0053(10)
C1 0.020(4) 0.024(4) 0.011(4) -0.006(3) -0.006(3) 0.005(3)
C2 0.015(4) 0.031(5) 0.015(4) 0.005(3) -0.001(3) 0.003(3)
C3 0.017(4) 0.032(5) 0.010(3) -0.005(3) -0.001(3) 0.005(3)
C4 0.014(4) 0.029(5) 0.016(4) 0.008(3) -0.001(3) -0.005(3)
C5 0.023(4) 0.024(5) 0.018(4) 0.000(3) -0.001(3) 0.004(3)
C6 0.030(5) 0.024(5) 0.013(4) 0.005(3) -0.007(3) 0.004(4)
C7 0.031(5) 0.018(4) 0.016(4) 0.003(3) 0.001(3) -0.001(4)
C8 0.043(6) 0.036(6) 0.020(5) 0.004(4) 0.004(4) 0.007(5)
C9 0.022(4) 0.032(5) 0.016(4) 0.006(4) 0.003(3) 0.001(4)
C10 0.015(4) 0.027(5) 0.012(3) 0.005(3) 0.002(3) 0.006(3)
C11 0.017(4) 0.021(4) 0.022(4) 0.006(3) 0.002(3) 0.001(3)
C12 0.020(4) 0.019(4) 0.017(4) 0.005(3) 0.000(3) 0.008(3)
C13 0.029(5) 0.018(4) 0.016(4) 0.006(3) 0.000(3) 0.001(4)
C14 0.021(4) 0.026(5) 0.017(4) 0.004(3) 0.005(3) 0.001(3)
C15 0.030(5) 0.018(4) 0.022(4) 0.003(3) 0.000(4) 0.001(4)
C16 0.027(5) 0.025(5) 0.019(4) 0.000(4) -0.005(4) -0.005(4)
C17 0.022(5) 0.031(5) 0.042(6) 0.004(5) -0.011(4) 0.000(4)
C18 0.022(4) 0.023(5) 0.035(5) 0.003(4) 0.000(4) 0.008(4)
C19 0.011(3) 0.016(4) 0.010(3) 0.006(3) 0.004(3) -0.001(3)
C20 0.020(4) 0.015(4) 0.020(4) -0.002(3) -0.003(3) 0.004(3)
C21 0.022(4) 0.020(4) 0.013(4) 0.000(3) 0.006(3) 0.008(3)
C22 0.019(4) 0.016(4) 0.008(3) -0.003(3) -0.004(3) 0.006(3)
C23 0.017(4) 0.029(5) 0.016(4) 0.009(3) 0.000(3) 0.006(3)
C24 0.023(4) 0.022(4) 0.023(4) 0.007(3) -0.007(3) 0.005(3)
C25 0.007(3) 0.021(4) 0.020(4) 0.001(3) -0.003(3) 0.001(3)
C26 0.013(4) 0.030(5) 0.021(4) 0.005(3) 0.005(3) 0.003(3)
C27 0.013(4) 0.023(4) 0.019(4) 0.000(3) -0.004(3) -0.001(3)
C28 0.030(5) 0.023(5) 0.026(5) 0.000(4) 0.008(4) -0.002(4)
C29 0.039(6) 0.023(5) 0.032(5) 0.002(4) 0.002(4) 0.014(4)
C30 0.069(8) 0.043(7) 0.025(5) 0.011(5) 0.001(5) 0.038(6)
C31 0.092(11) 0.039(6) 0.031(6) 0.022(5) 0.028(6) 0.042(7)
C32 0.070(8) 0.022(5) 0.035(6) 0.011(4) 0.033(6) 0.023(5)
C33 0.033(5) 0.017(4) 0.035(5) 0.001(4) 0.007(4) 0.003(4)

loop_
_atom_type_symbol
_atom_type_description
_atom_type_scat_dispersion_real
_atom_type_scat_dispersion_imag
_atom_type_scat_source
C C 0.0033 0.0016 'International Tables Vol C Tables 4.2.6.8 and 6.1.1.4'
H H 0.0000 0.0000 'International Tables Vol C Tables 4.2.6.8 and 6.1.1.4'
B B 0.0013 0.0007 'International Tables Vol C Tables 4.2.6.8 and 6.1.1.4'
N N 0.0061 0.0033 'International Tables Vol C Tables 4.2.6.8 and 6.1.1.4'
Cl Cl 0.1484 0.1585 'International Tables Vol C Tables 4.2.6.8 and 6.1.1.4'
Br Br -0.2901 2.4595 'International Tables Vol C Tables 4.2.6.8 and 6.1.1.4'
Tl Tl -2.8358 9.6688 'International Tables Vol C Tables 4.2.6.8 and 6.1.1.4'

loop_
_geom_angle_atom_site_label_1
_geom_angle_atom_site_label_2
_geom_angle_atom_site_label_3
_geom_angle
_geom_angle_site_symmetry_1
_geom_angle_site_symmetry_3
_geom_angle_publ_flag
N3 Tl N1 75.4(2) . . ?
N3 Tl N5 75.4(2) . . ?
N1 Tl N5 71.7(2) . . ?
H1 B N2 110(6) . . ?
H1 B N6 115(6) . . ?
N2 B N6 112.1(7) . . ?
H1 B N4 100(6) . . ?
N2 B N4 108.8(7) . . ?
N6 B N4 110.0(7) . . ?
C1 N1 N2 106.3(7) . . ?
C1 N1 Tl 129.6(6) . . ?
N2 N1 Tl 119.6(5) . . ?
C3 N2 N1 112.0(8) . . ?
C3 N2 B 125.3(8) . . ?
N1 N2 B 122.7(7) . . ?
C10 N3 N4 107.4(7) . . ?
C10 N3 Tl 132.7(6) . . ?
N4 N3 Tl 120.0(5) . . ?
N3 N4 C12 109.7(7) . . ?
N3 N4 B 124.7(7) . . ?
C12 N4 B 125.2(7) . . ?
C19 N5 N6 106.4(7) . . ?
C19 N5 Tl 135.1(6) . . ?
N6 N5 Tl 118.1(5) . . ?
C21 N6 N5 110.5(7) . . ?
C21 N6 B 124.0(7) . . ?
N5 N6 B 125.3(7) . . ?
N1 C1 C2 108.6(8) . . ?
N1 C1 C4 119.9(8) . . ?
C2 C1 C4 131.4(9) . . ?
C3 C2 C1 106.8(8) . . ?
C3 C2 Br1 125.1(7) . . ?
C1 C2 Br1 128.0(7) . . ?
N2 C3 C2 106.3(9) . . ?
C9 C4 C5 118.0(9) . . ?
C9 C4 C1 123.4(9) . . ?
C5 C4 C1 118.5(8) . . ?
C6 C5 C4 120.0(9) . . ?
C5 C6 C7 119.6(9) . . ?
C8 C7 C6 122.5(9) . . ?
C8 C7 Cl1 118.9(8) . . ?
C6 C7 Cl1 118.5(8) . . ?
C7 C8 C9 118.4(10) . . ?
C8 C9 C4 121.4(10) . . ?
N3 C10 C11 108.7(8) . . ?
N3 C10 C13 120.8(8) . . ?
C11 C10 C13 130.4(8) . . ?
C12 C11 C10 106.0(8) . . ?
C12 C11 Br2 127.5(7) . . ?
C10 C11 Br2 126.4(7) . . ?
C11 C12 N4 108.3(8) . . ?
C14 C13 C18 119.2(9) . . ?
C14 C13 C10 121.4(8) . . ?
C18 C13 C10 119.4(9) . . ?
C15 C14 C13 119.8(9) . . ?
C16 C15 C14 120.2(10) . . ?
C15 C16 C17 121.6(9) . . ?
C15 C16 Cl2 119.1(8) . . ?
C17 C16 Cl2 119.2(7) . . ?
C16 C17 C18 118.7(9) . . ?
C17 C18 C13 120.2(9) . . ?
N5 C19 C20 109.8(8) . . ?
N5 C19 C22 122.0(7) . . ?
C20 C19 C22 128.2(7) . . ?
C21 C20 C19 106.3(8) . . ?
C21 C20 Br3 123.9(7) . . ?
C19 C20 Br3 129.6(7) . . ?
N6 C21 C20 107.1(8) . . ?
C27 C22 C23 118.7(8) . . ?
C27 C22 C19 120.1(8) . . ?
C23 C22 C19 121.1(8) . . ?
C24 C23 C22 120.9(8) . . ?
C23 C24 C25 119.0(8) . . ?
C26 C25 C24 121.3(8) . . ?
C26 C25 Cl3 118.8(7) . . ?
C24 C25 Cl3 119.9(7) . . ?
C25 C26 C27 118.9(8) . . ?
C26 C27 C22 121.2(8) . . ?
C29 C28 C33 118.7(10) . . ?
C28 C29 C30 119.7(11) . . ?
C31 C30 C29 120.6(12) . . ?
C30 C31 C32 121.5(10) . . ?
C31 C32 C33 118.8(12) . . ?
C28 C33 C32 120.7(11) . . ?
C28 C33 Cl4 119.5(8) . . ?
C32 C33 Cl4 119.8(9) . . ?

loop_
_geom_bond_atom_site_label_1
_geom_bond_atom_site_label_2
_geom_bond_distance
_geom_bond_site_symmetry_2
_geom_bond_publ_flag
Tl N3 2.631(8) . ?
Tl N1 2.645(8) . ?
Tl N5 2.675(7) . ?
B H1 1.00(11) . ?
B N2 1.533(11) . ?
B N6 1.551(12) . ?
B N4 1.568(11) . ?
N1 C1 1.341(12) . ?
N1 N2 1.362(11) . ?
N2 C3 1.333(11) . ?
N3 C10 1.340(11) . ?
N3 N4 1.344(10) . ?
N4 C12 1.365(11) . ?
N5 C19 1.337(11) . ?
N5 N6 1.369(10) . ?
N6 C21 1.346(11) . ?
Br1 C2 1.881(9) . ?
Br2 C11 1.874(9) . ?
Br3 C20 1.878(9) . ?
Cl1 C7 1.755(10) . ?
Cl2 C16 1.753(10) . ?
Cl3 C25 1.750(9) . ?
Cl4 C33 1.733(12) . ?
C1 C2 1.405(13) . ?
C1 C4 1.458(13) . ?
C2 C3 1.381(13) . ?
C4 C9 1.409(12) . ?
C4 C5 1.433(13) . ?
C5 C6 1.385(13) . ?
C6 C7 1.384(13) . ?
C7 C8 1.379(16) . ?
C8 C9 1.396(15) . ?
C10 C11 1.416(13) . ?
C10 C13 1.481(13) . ?
C11 C12 1.344(12) . ?
C13 C14 1.395(14) . ?
C13 C18 1.416(13) . ?
C14 C15 1.385(13) . ?
C15 C16 1.366(14) . ?
C16 C17 1.392(16) . ?
C17 C18 1.383(14) . ?
C19 C20 1.391(11) . ?
C19 C22 1.471(11) . ?
C20 C21 1.381(12) . ?
C22 C27 1.400(12) . ?
C22 C23 1.399(12) . ?
C23 C24 1.384(13) . ?
C24 C25 1.394(13) . ?
C25 C26 1.390(13) . ?
C26 C27 1.381(13) . ?
C28 C29 1.380(15) . ?
C28 C33 1.397(14) . ?
C29 C30 1.414(15) . ?
C30 C31 1.34(2) . ?
C31 C32 1.37(2) . ?
C32 C33 1.410(15) . ?

loop_
_geom_torsion_atom_site_label_1
_geom_torsion_atom_site_label_2
_geom_torsion_atom_site_label_3
_geom_torsion_atom_site_label_4
_geom_torsion
_geom_torsion_site_symmetry_1
_geom_torsion_site_symmetry_2
_geom_torsion_site_symmetry_3
_geom_torsion_site_symmetry_4
_geom_torsion_publ_flag
N3 Tl N1 C1 -126.2(8) . . . . ?
N5 Tl N1 C1 154.7(8) . . . . ?
N3 Tl N1 N2 26.7(6) . . . . ?
N5 Tl N1 N2 -52.5(6) . . . . ?
C1 N1 N2 C3 -0.2(9) . . . . ?
Tl N1 N2 C3 -158.7(6) . . . . ?
C1 N1 N2 B 179.1(7) . . . . ?
Tl N1 N2 B 20.6(10) . . . . ?
H1 B N2 C3 -4(7) . . . . ?
N6 B N2 C3 -133.4(8) . . . . ?
N4 B N2 C3 104.7(9) . . . . ?
H1 B N2 N1 177(7) . . . . ?
N6 B N2 N1 47.4(10) . . . . ?
N4 B N2 N1 -74.6(10) . . . . ?
N1 Tl N3 C10 141.3(8) . . . . ?
N5 Tl N3 C10 -144.2(8) . . . . ?
N1 Tl N3 N4 -40.4(6) . . . . ?
N5 Tl N3 N4 34.1(6) . . . . ?
C10 N3 N4 C12 -0.5(9) . . . . ?
Tl N3 N4 C12 -179.2(5) . . . . ?
C10 N3 N4 B -173.2(7) . . . . ?
Tl N3 N4 B 8.1(10) . . . . ?
H1 B N4 N3 172(6) . . . . ?
N2 B N4 N3 56.5(10) . . . . ?
N6 B N4 N3 -66.7(10) . . . . ?
H1 B N4 C12 0(7) . . . . ?
N2 B N4 C12 -115.1(9) . . . . ?
N6 B N4 C12 121.7(8) . . . . ?
N3 Tl N5 C19 149.5(8) . . . . ?
N1 Tl N5 C19 -131.4(8) . . . . ?
N3 Tl N5 N6 -39.6(5) . . . . ?
N1 Tl N5 N6 39.5(5) . . . . ?
C19 N5 N6 C21 0.9(9) . . . . ?
Tl N5 N6 C21 -172.4(5) . . . . ?
C19 N5 N6 B 176.7(7) . . . . ?
Tl N5 N6 B 3.5(10) . . . . ?
H1 B N6 C21 -14(7) . . . . ?
N2 B N6 C21 112.4(9) . . . . ?
N4 B N6 C21 -126.3(8) . . . . ?
H1 B N6 N5 170(7) . . . . ?
N2 B N6 N5 -62.9(10) . . . . ?
N4 B N6 N5 58.3(10) . . . . ?
N2 N1 C1 C2 -0.4(9) . . . . ?
Tl N1 C1 C2 155.2(6) . . . . ?
N2 N1 C1 C4 177.0(7) . . . . ?
Tl N1 C1 C4 -27.5(11) . . . . ?
N1 C1 C2 C3 0.8(10) . . . . ?
C4 C1 C2 C3 -176.2(8) . . . . ?
N1 C1 C2 Br1 177.2(6) . . . . ?
C4 C1 C2 Br1 0.3(14) . . . . ?
N1 N2 C3 C2 0.7(9) . . . . ?
B N2 C3 C2 -178.6(8) . . . . ?
C1 C2 C3 N2 -0.8(9) . . . . ?
Br1 C2 C3 N2 -177.4(6) . . . . ?
N1 C1 C4 C9 144.6(9) . . . . ?
C2 C1 C4 C9 -38.7(14) . . . . ?
N1 C1 C4 C5 -34.2(12) . . . . ?
C2 C1 C4 C5 142.5(10) . . . . ?
C9 C4 C5 C6 -1.2(13) . . . . ?
C1 C4 C5 C6 177.6(8) . . . . ?
C4 C5 C6 C7 -0.4(13) . . . . ?
C5 C6 C7 C8 1.6(14) . . . . ?
C5 C6 C7 Cl1 -176.7(7) . . . . ?
C6 C7 C8 C9 -1.1(15) . . . . ?
Cl1 C7 C8 C9 177.2(7) . . . . ?
C7 C8 C9 C4 -0.6(15) . . . . ?
C5 C4 C9 C8 1.7(14) . . . . ?
C1 C4 C9 C8 -177.1(9) . . . . ?
N4 N3 C10 C11 -0.3(9) . . . . ?
Tl N3 C10 C11 178.2(6) . . . . ?
N4 N3 C10 C13 176.3(7) . . . . ?
Tl N3 C10 C13 -5.3(12) . . . . ?
N3 C10 C11 C12 0.9(10) . . . . ?
C13 C10 C11 C12 -175.2(9) . . . . ?
N3 C10 C11 Br2 -175.3(6) . . . . ?
C13 C10 C11 Br2 8.6(14) . . . . ?
C10 C11 C12 N4 -1.1(10) . . . . ?
Br2 C11 C12 N4 175.0(6) . . . . ?
N3 N4 C12 C11 1.0(10) . . . . ?
B N4 C12 C11 173.7(8) . . . . ?
N3 C10 C13 C14 60.0(12) . . . . ?
C11 C10 C13 C14 -124.4(10) . . . . ?
N3 C10 C13 C18 -120.7(10) . . . . ?
C11 C10 C13 C18 54.9(13) . . . . ?
C18 C13 C14 C15 3.6(14) . . . . ?
C10 C13 C14 C15 -177.2(8) . . . . ?
C13 C14 C15 C16 -0.1(14) . . . . ?
C14 C15 C16 C17 -1.2(15) . . . . ?
C14 C15 C16 Cl2 176.5(7) . . . . ?
C15 C16 C17 C18 -1.0(16) . . . . ?
Cl2 C16 C17 C18 -178.7(8) . . . . ?
C16 C17 C18 C13 4.5(16) . . . . ?
C14 C13 C18 C17 -5.8(15) . . . . ?
C10 C13 C18 C17 174.9(9) . . . . ?
N6 N5 C19 C20 -0.9(9) . . . . ?
Tl N5 C19 C20 170.7(6) . . . . ?
N6 N5 C19 C22 177.4(7) . . . . ?
Tl N5 C19 C22 -11.0(11) . . . . ?
N5 C19 C20 C21 0.6(9) . . . . ?
C22 C19 C20 C21 -177.6(8) . . . . ?
N5 C19 C20 Br3 -174.6(6) . . . . ?
C22 C19 C20 Br3 7.2(13) . . . . ?
N5 N6 C21 C20 -0.5(9) . . . . ?
B N6 C21 C20 -176.5(8) . . . . ?
C19 C20 C21 N6 0.0(9) . . . . ?
Br3 C20 C21 N6 175.5(6) . . . . ?
N5 C19 C22 C27 -137.0(8) . . . . ?
C20 C19 C22 C27 40.9(12) . . . . ?
N5 C19 C22 C23 40.9(11) . . . . ?
C20 C19 C22 C23 -141.2(9) . . . . ?
C27 C22 C23 C24 -0.1(13) . . . . ?
C19 C22 C23 C24 -178.0(8) . . . . ?
C22 C23 C24 C25 1.9(13) . . . . ?
C23 C24 C25 C26 -3.5(13) . . . . ?
C23 C24 C25 Cl3 178.2(7) . . . . ?
C24 C25 C26 C27 3.2(13) . . . . ?
Cl3 C25 C26 C27 -178.4(7) . . . . ?
C25 C26 C27 C22 -1.3(13) . . . . ?
C23 C22 C27 C26 -0.2(12) . . . . ?
C19 C22 C27 C26 177.8(8) . . . . ?
C33 C28 C29 C30 -2.3(15) . . . . ?
C28 C29 C30 C31 2.0(17) . . . . ?
C29 C30 C31 C32 -1.8(18) . . . . ?
C30 C31 C32 C33 1.9(17) . . . . ?
C29 C28 C33 C32 2.4(15) . . . . ?
C29 C28 C33 Cl4 -175.5(8) . . . . ?
C31 C32 C33 C28 -2.2(15) . . . . ?
C31 C32 C33 Cl4 175.7(8) . . . . ?
